data_2224807
loop_
_publ_author_name
'Zhang, Jing-Yu'
'Hou, Xue-Hui'
'Wu, Xue-Fen'

_publ_section_title
;{6-[2,5-Bis(chloromethyl)-3,4-dihydroxytetrahydrofuran-2-yloxy]-3-chloro-4,5-dihydroxy-3,4,5,6-tetrahydro-2<i>H</i>-pyran-2-yl}methyl
 acetate dihydrate
;
_journal_coeditor_code XU2685
_journal_issue 1
_journal_name_full 'Acta Crystallographica Section E'
_journal_page_first o167
_journal_paper_doi 10.1107/S1600536809053173
_journal_volume 66
_journal_year 2010
_chemical_formula_iupac 'C14 H21 Cl3 O9, 2H2 O'
_chemical_formula_moiety 'C14 H21 Cl3 O9, 2(H2 O)'
_chemical_formula_sum 'C14 H25 Cl3 O11'
_chemical_formula_weight 475.69
_chemical_name_systematic
;
{6-[2,5-Bis(chloromethyl)-3,4-dihydroxytetrahydrofuran-2-yloxy]-
3-chloro-4,5-dihydroxy-3,4,5,6-tetrahydro-2<i>H</i>-pyran-2-yl}methyl
acetate dihydrate
;
_space_group_IT_number 19
_symmetry_cell_setting orthorhombic
_symmetry_space_group_name_Hall 'P 2ac 2ab'
_symmetry_space_group_name_H-M 'P 21 21 21'
_atom_sites_solution_hydrogens geom
_atom_sites_solution_primary direct
_atom_sites_solution_secondary difmap
_audit_creation_method SHELXL-97
_cell_angle_alpha 90.00
_cell_angle_beta 90.00
_cell_angle_gamma 90.00
_cell_formula_units_Z 4
_cell_length_a 7.5824(8)
_cell_length_b 14.2703(14)
_cell_length_c 19.507(2)
_cell_measurement_reflns_used 3263
_cell_measurement_temperature 298(2)
_cell_measurement_theta_max 25.66
_cell_measurement_theta_min 2.53
_cell_volume 2110.7(4)
_computing_cell_refinement 'SAINT (Siemens, 1996)'
_computing_data_collection 'SMART (Siemens, 1996)'
_computing_data_reduction 'SAINT (Siemens, 1996)'
_computing_molecular_graphics 'SHELXTL (Sheldrick, 2008)'
_computing_publication_material 'SHELXTL (Sheldrick, 2008)'
_computing_structure_refinement 'SHELXTL (Sheldrick, 2008)'
_computing_structure_solution 'SHELXTL (Sheldrick, 2008)'
_diffrn_ambient_temperature 298(2)
_diffrn_measured_fraction_theta_full 1.000
_diffrn_measured_fraction_theta_max 1.000
_diffrn_measurement_device_type 'Bruker SMART CCD area-detector'
_diffrn_measurement_method '\f and \w scans'
_diffrn_radiation_monochromator graphite
_diffrn_radiation_source 'fine-focus sealed tube'
_diffrn_radiation_type MoK\a
_diffrn_radiation_wavelength 0.71073
_diffrn_reflns_av_R_equivalents 0.0415
_diffrn_reflns_av_sigmaI/netI 0.0452
_diffrn_reflns_limit_h_max 9
_diffrn_reflns_limit_h_min -8
_diffrn_reflns_limit_k_max 9
_diffrn_reflns_limit_k_min -16
_diffrn_reflns_limit_l_max 23
_diffrn_reflns_limit_l_min -21
_diffrn_reflns_number 8741
_diffrn_reflns_theta_full 25.02
_diffrn_reflns_theta_max 25.02
_diffrn_reflns_theta_min 1.77
_diffrn_standards_number 0
_exptl_absorpt_coefficient_mu 0.487
_exptl_absorpt_correction_T_max 0.9306
_exptl_absorpt_correction_T_min 0.8217
_exptl_absorpt_correction_type multi-scan
_exptl_absorpt_process_details '(SADABS; Sheldrick, 1996)'
_exptl_crystal_colour Colorless
_exptl_crystal_density_diffrn 1.497
_exptl_crystal_density_method 'not measured'
_exptl_crystal_description block
_exptl_crystal_F_000 992
_exptl_crystal_size_max 0.42
_exptl_crystal_size_mid 0.22
_exptl_crystal_size_min 0.15
_refine_diff_density_max 0.226
_refine_diff_density_min -0.191
_refine_ls_abs_structure_details 'Flack (1983), 1569 Friedel pairs'
_refine_ls_abs_structure_Flack 0.10(6)
_refine_ls_extinction_method none
_refine_ls_goodness_of_fit_ref 1.028
_refine_ls_hydrogen_treatment constr
_refine_ls_matrix_type full
_refine_ls_number_parameters 253
_refine_ls_number_reflns 3705
_refine_ls_number_restraints 0
_refine_ls_restrained_S_all 1.028
_refine_ls_R_factor_all 0.0528
_refine_ls_R_factor_gt 0.0359
_refine_ls_shift/su_max 0.001
_refine_ls_shift/su_mean 0.000
_refine_ls_structure_factor_coef Fsqd
_refine_ls_weighting_details 'calc w=1/[\s^2^(Fo^2^)+(0.0283P)^2^+0.4654P] where P=(Fo^2^+2Fc^2^)/3'
_refine_ls_weighting_scheme calc
_refine_ls_wR_factor_gt 0.0717
_refine_ls_wR_factor_ref 0.0805
_reflns_number_gt 2973
_reflns_number_total 3705
_reflns_threshold_expression I>2sigma(I)
_cod_data_source_file xu2685.cif
_cod_data_source_block I
_cod_depositor_comments
;
The following automatic conversions were performed:
'_symmetry_cell_setting' value 'Orthorhombic' changed to 'orthorhombic'
according to '/home/saulius/struct/CIF-dictionaries/cif_core.dic'
dictionary named 'cif_core.dic' version 2.4.1 from 2010-06-29.

Automatic conversion script
Id: cif_fix_enum 1527 2010-12-29 10:47:43Z saulius 

The following automatic conversions were performed:

'_symmetry_cell_setting' value 'Orthorhombic' changed to
'orthorhombic' according to
/home/saulius/struct/CIF-dictionaries/cif_core.dic dictionary named
'cif_core.dic' version 2.4.1 from 2010-06-29.

Automatic conversion script
Id: cif_fix_values 1715 2011-07-08 13:25:40Z adriana 
;
_cod_database_code 2224807
_cod_database_fobs_code 2224807

loop_
_symmetry_equiv_pos_as_xyz
'x, y, z'
'-x+1/2, -y, z+1/2'
'-x, y+1/2, -z+1/2'
'x+1/2, -y+1/2, -z'

loop_
_atom_site_type_symbol
_atom_site_label
_atom_site_fract_x
_atom_site_fract_y
_atom_site_fract_z
_atom_site_U_iso_or_equiv
_atom_site_adp_type
_atom_site_calc_flag
_atom_site_refinement_flags
_atom_site_occupancy
_atom_site_disorder_assembly
_atom_site_disorder_group
Cl Cl1 1.02954(11) 0.51019(6) 0.41375(4) 0.0512(2) Uani d . 1 . .
Cl Cl2 0.69677(15) 0.68921(6) 0.81804(4) 0.0696(3) Uani d . 1 . .
Cl Cl3 0.80356(16) 0.31574(7) 0.75058(6) 0.0844(4) Uani d . 1 . .
O O1 0.8271(2) 0.49683(12) 0.55568(8) 0.0347(4) Uani d . 1 . .
O O2 0.7716(2) 0.62834(12) 0.62281(8) 0.0310(4) Uani d . 1 . .
O O3 1.1081(2) 0.69493(13) 0.60293(9) 0.0364(5) Uani d . 1 . .
H H3 1.0327 0.7349 0.6101 0.055 Uiso calc R 1 . .
O O4 1.1037(3) 0.70723(12) 0.45730(9) 0.0397(5) Uani d . 1 . .
H H4 1.0639 0.7447 0.4295 0.060 Uiso calc R 1 . .
O O5 0.5109(3) 0.42018(15) 0.50144(11) 0.0549(6) Uani d . 1 . .
O O6 0.7424(2) 0.52803(11) 0.71868(9) 0.0329(4) Uani d . 1 . .
O O7 0.4430(3) 0.67403(16) 0.62983(11) 0.0534(6) Uani d . 1 . .
H H7 0.3350 0.6751 0.6278 0.080 Uiso calc R 1 . .
O O8 0.2886(3) 0.47783(15) 0.67508(11) 0.0536(6) Uani d . 1 . .
H H8 0.2590 0.4845 0.7152 0.080 Uiso calc R 1 . .
O O9 0.3805(4) 0.35928(18) 0.41001(13) 0.0728(8) Uani d . 1 . .
O O10 0.9171(3) 0.85590(14) 0.60537(13) 0.0619(7) Uani d . 1 . .
H H10C 0.8167 0.8417 0.5890 0.074 Uiso d R 1 . .
H H10D 0.9044 0.9015 0.6329 0.074 Uiso d R 1 . .
O O11 0.0863(3) 0.51355(17) 0.79506(11) 0.0628(6) Uani d . 1 . .
H H11E -0.0125 0.5198 0.7750 0.075 Uiso d R 1 . .
H H11F 0.0905 0.5519 0.8283 0.075 Uiso d R 1 . .
C C1 0.9025(4) 0.56650(18) 0.59817(13) 0.0304(6) Uani d . 1 . .
H H1 0.9602 0.5361 0.6373 0.036 Uiso calc R 1 . .
C C2 1.0379(4) 0.62448(18) 0.55956(13) 0.0299(6) Uani d . 1 . .
H H2 1.1350 0.5825 0.5471 0.036 Uiso calc R 1 . .
C C3 0.9628(4) 0.66439(18) 0.49342(13) 0.0309(6) Uani d . 1 . .
H H3A 0.8761 0.7127 0.5051 0.037 Uiso calc R 1 . .
C C4 0.8711(4) 0.58870(19) 0.45181(13) 0.0339(7) Uani d . 1 . .
H H4A 0.8051 0.6191 0.4148 0.041 Uiso calc R 1 . .
C C5 0.7409(4) 0.53505(18) 0.49644(14) 0.0346(6) Uani d . 1 . .
H H5 0.6492 0.5786 0.5119 0.042 Uiso calc R 1 . .
C C6 0.6536(4) 0.4552(2) 0.45939(16) 0.0471(8) Uani d . 1 . .
H H6A 0.6081 0.4765 0.4156 0.056 Uiso calc R 1 . .
H H6B 0.7385 0.4057 0.4509 0.056 Uiso calc R 1 . .
C C7 0.6951(4) 0.61492(17) 0.68933(13) 0.0295(6) Uani d . 1 . .
C C8 0.4961(4) 0.61162(19) 0.68120(14) 0.0352(7) Uani d . 1 . .
H H8A 0.4398 0.6288 0.7247 0.042 Uiso calc R 1 . .
C C9 0.4633(4) 0.5094(2) 0.66658(14) 0.0369(7) Uani d . 1 . .
H H9 0.4991 0.4967 0.6192 0.044 Uiso calc R 1 . .
C C10 0.5962(4) 0.46240(19) 0.71439(15) 0.0370(7) Uani d . 1 . .
H H10 0.5433 0.4546 0.7599 0.044 Uiso calc R 1 . .
C C11 0.6622(5) 0.3694(2) 0.68905(17) 0.0497(8) Uani d . 1 . .
H H11A 0.7261 0.3782 0.6465 0.060 Uiso calc R 1 . .
H H11B 0.5627 0.3285 0.6799 0.060 Uiso calc R 1 . .
C C12 0.7704(5) 0.6936(2) 0.73225(13) 0.0437(8) Uani d . 1 . .
H H12A 0.7364 0.7532 0.7123 0.052 Uiso calc R 1 . .
H H12B 0.8981 0.6899 0.7315 0.052 Uiso calc R 1 . .
C C13 0.3859(5) 0.3717(2) 0.47033(19) 0.0516(9) Uani d . 1 . .
C C14 0.2524(5) 0.3352(3) 0.52023(19) 0.0766(12) Uani d . 1 . .
H H14A 0.3003 0.2821 0.5441 0.115 Uiso calc R 1 . .
H H14B 0.1479 0.3166 0.4960 0.115 Uiso calc R 1 . .
H H14C 0.2233 0.3834 0.5526 0.115 Uiso calc R 1 . .

loop_
_atom_site_aniso_label
_atom_site_aniso_U_11
_atom_site_aniso_U_22
_atom_site_aniso_U_33
_atom_site_aniso_U_12
_atom_site_aniso_U_13
_atom_site_aniso_U_23
Cl1 0.0524(5) 0.0546(5) 0.0466(4) -0.0006(4) 0.0119(4) -0.0130(4)
Cl2 0.1087(9) 0.0690(5) 0.0311(4) 0.0230(6) -0.0028(5) -0.0049(4)
Cl3 0.0934(9) 0.0619(6) 0.0980(8) 0.0202(6) -0.0228(7) 0.0209(6)
O1 0.0398(11) 0.0339(9) 0.0304(10) -0.0023(9) -0.0014(9) 0.0024(8)
O2 0.0281(10) 0.0377(10) 0.0273(10) 0.0053(9) 0.0027(8) 0.0068(8)
O3 0.0258(10) 0.0402(11) 0.0431(11) 0.0001(9) -0.0042(9) -0.0064(9)
O4 0.0352(11) 0.0427(11) 0.0413(11) -0.0018(10) 0.0055(10) 0.0128(10)
O5 0.0577(15) 0.0651(14) 0.0419(12) -0.0286(13) -0.0010(12) -0.0018(11)
O6 0.0326(11) 0.0340(10) 0.0321(10) -0.0010(9) -0.0045(9) 0.0071(8)
O7 0.0249(12) 0.0672(15) 0.0679(15) 0.0043(11) -0.0037(10) 0.0382(12)
O8 0.0330(12) 0.0719(15) 0.0560(13) -0.0154(12) -0.0016(10) 0.0056(12)
O9 0.0735(19) 0.0873(18) 0.0577(16) -0.0277(15) -0.0058(15) -0.0145(15)
O10 0.0496(15) 0.0453(13) 0.0908(18) 0.0043(11) -0.0205(14) -0.0132(12)
O11 0.0531(14) 0.0871(17) 0.0482(13) 0.0025(14) -0.0063(11) -0.0002(13)
C1 0.0294(15) 0.0322(14) 0.0295(15) 0.0043(13) -0.0043(12) 0.0033(12)
C2 0.0246(14) 0.0304(14) 0.0347(14) 0.0014(13) -0.0021(12) -0.0005(12)
C3 0.0260(15) 0.0334(14) 0.0333(14) -0.0017(13) 0.0038(13) 0.0034(12)
C4 0.0344(17) 0.0385(15) 0.0290(15) 0.0000(13) -0.0031(13) 0.0020(12)
C5 0.0333(16) 0.0392(15) 0.0314(14) -0.0043(13) -0.0031(13) -0.0014(12)
C6 0.047(2) 0.0521(18) 0.0420(17) -0.0170(16) 0.0015(16) -0.0037(15)
C7 0.0314(16) 0.0309(14) 0.0263(14) 0.0012(13) -0.0005(12) 0.0079(11)
C8 0.0299(17) 0.0417(16) 0.0341(15) 0.0059(14) 0.0030(13) 0.0066(13)
C9 0.0303(15) 0.0476(17) 0.0329(15) -0.0062(15) 0.0003(12) 0.0065(13)
C10 0.0321(16) 0.0425(17) 0.0362(16) -0.0065(14) 0.0006(14) 0.0095(14)
C11 0.052(2) 0.0373(17) 0.060(2) -0.0049(16) -0.0078(17) 0.0065(16)
C12 0.057(2) 0.0391(16) 0.0346(16) -0.0028(16) -0.0043(15) 0.0023(13)
C13 0.053(2) 0.0424(18) 0.059(2) -0.0080(17) -0.0037(19) 0.0036(18)
C14 0.072(3) 0.084(3) 0.074(3) -0.040(2) -0.008(2) 0.019(2)

loop_
_atom_type_symbol
_atom_type_description
_atom_type_scat_dispersion_real
_atom_type_scat_dispersion_imag
_atom_type_scat_source
C C 0.0033 0.0016 'International Tables Vol C Tables 4.2.6.8 and 6.1.1.4'
H H 0.0000 0.0000 'International Tables Vol C Tables 4.2.6.8 and 6.1.1.4'
O O 0.0106 0.0060 'International Tables Vol C Tables 4.2.6.8 and 6.1.1.4'
Cl Cl 0.1484 0.1585 'International Tables Vol C Tables 4.2.6.8 and 6.1.1.4'

loop_
_geom_angle_atom_site_label_1
_geom_angle_atom_site_label_2
_geom_angle_atom_site_label_3
_geom_angle_site_symmetry_1
_geom_angle_site_symmetry_3
_geom_angle
_geom_angle_publ_flag
C1 O1 C5 . . 112.87(19) ?
C1 O2 C7 . . 120.57(18) ?
C2 O3 H3 . . 109.5 ?
C3 O4 H4 . . 109.5 ?
C13 O5 C6 . . 117.2(2) ?
C7 O6 C10 . . 110.44(19) ?
C8 O7 H7 . . 109.5 ?
C9 O8 H8 . . 109.5 ?
H10C O10 H10D . . 108.6 ?
H11E O11 H11F . . 108.5 ?
O2 C1 O1 . . 110.8(2) ?
O2 C1 C2 . . 107.7(2) ?
O1 C1 C2 . . 111.4(2) ?
O2 C1 H1 . . 109.0 ?
O1 C1 H1 . . 109.0 ?
C2 C1 H1 . . 109.0 ?
O3 C2 C1 . . 110.1(2) ?
O3 C2 C3 . . 112.4(2) ?
C1 C2 C3 . . 111.8(2) ?
O3 C2 H2 . . 107.4 ?
C1 C2 H2 . . 107.4 ?
C3 C2 H2 . . 107.4 ?
O4 C3 C4 . . 112.7(2) ?
O4 C3 C2 . . 107.5(2) ?
C4 C3 C2 . . 111.0(2) ?
O4 C3 H3A . . 108.5 ?
C4 C3 H3A . . 108.5 ?
C2 C3 H3A . . 108.5 ?
C3 C4 C5 . . 110.4(2) ?
C3 C4 Cl1 . . 110.9(2) ?
C5 C4 Cl1 . . 110.81(19) ?
C3 C4 H4A . . 108.2 ?
C5 C4 H4A . . 108.2 ?
Cl1 C4 H4A . . 108.2 ?
O1 C5 C6 . . 107.4(2) ?
O1 C5 C4 . . 110.8(2) ?
C6 C5 C4 . . 113.1(2) ?
O1 C5 H5 . . 108.5 ?
C6 C5 H5 . . 108.5 ?
C4 C5 H5 . . 108.5 ?
O5 C6 C5 . . 108.6(2) ?
O5 C6 H6A . . 110.0 ?
C5 C6 H6A . . 110.0 ?
O5 C6 H6B . . 110.0 ?
C5 C6 H6B . . 110.0 ?
H6A C6 H6B . . 108.4 ?
O6 C7 O2 . . 112.4(2) ?
O6 C7 C12 . . 109.4(2) ?
O2 C7 C12 . . 104.4(2) ?
O6 C7 C8 . . 105.5(2) ?
O2 C7 C8 . . 108.2(2) ?
C12 C7 C8 . . 117.1(2) ?
O7 C8 C9 . . 115.7(2) ?
O7 C8 C7 . . 109.9(2) ?
C9 C8 C7 . . 102.3(2) ?
O7 C8 H8A . . 109.5 ?
C9 C8 H8A . . 109.5 ?
C7 C8 H8A . . 109.5 ?
O8 C9 C8 . . 116.2(2) ?
O8 C9 C10 . . 114.1(2) ?
C8 C9 C10 . . 101.6(2) ?
O8 C9 H9 . . 108.2 ?
C8 C9 H9 . . 108.2 ?
C10 C9 H9 . . 108.2 ?
O6 C10 C11 . . 109.5(2) ?
O6 C10 C9 . . 104.8(2) ?
C11 C10 C9 . . 114.0(2) ?
O6 C10 H10 . . 109.5 ?
C11 C10 H10 . . 109.5 ?
C9 C10 H10 . . 109.5 ?
C10 C11 Cl3 . . 111.0(2) ?
C10 C11 H11A . . 109.4 ?
Cl3 C11 H11A . . 109.4 ?
C10 C11 H11B . . 109.4 ?
Cl3 C11 H11B . . 109.4 ?
H11A C11 H11B . . 108.0 ?
C7 C12 Cl2 . . 112.3(2) ?
C7 C12 H12A . . 109.1 ?
Cl2 C12 H12A . . 109.1 ?
C7 C12 H12B . . 109.1 ?
Cl2 C12 H12B . . 109.1 ?
H12A C12 H12B . . 107.9 ?
O9 C13 O5 . . 123.8(3) ?
O9 C13 C14 . . 124.6(3) ?
O5 C13 C14 . . 111.6(3) ?
C13 C14 H14A . . 109.5 ?
C13 C14 H14B . . 109.5 ?
H14A C14 H14B . . 109.5 ?
C13 C14 H14C . . 109.5 ?
H14A C14 H14C . . 109.5 ?
H14B C14 H14C . . 109.5 ?

loop_
_geom_bond_atom_site_label_1
_geom_bond_atom_site_label_2
_geom_bond_site_symmetry_2
_geom_bond_distance
_geom_bond_publ_flag
Cl1 C4 . 1.802(3) ?
Cl2 C12 . 1.765(3) ?
Cl3 C11 . 1.782(3) ?
O1 C1 . 1.415(3) ?
O1 C5 . 1.436(3) ?
O2 C1 . 1.412(3) ?
O2 C7 . 1.434(3) ?
O3 C2 . 1.418(3) ?
O3 H3 . 0.8200 ?
O4 C3 . 1.418(3) ?
O4 H4 . 0.8200 ?
O5 C13 . 1.321(4) ?
O5 C6 . 1.447(4) ?
O6 C7 . 1.412(3) ?
O6 C10 . 1.454(3) ?
O7 C8 . 1.400(3) ?
O7 H7 . 0.8200 ?
O8 C9 . 1.409(3) ?
O8 H8 . 0.8200 ?
O9 C13 . 1.191(4) ?
O10 H10C . 0.8500 ?
O10 H10D . 0.8500 ?
O11 H11E . 0.8500 ?
O11 H11F . 0.8500 ?
C1 C2 . 1.518(4) ?
C1 H1 . 0.9800 ?
C2 C3 . 1.521(3) ?
C2 H2 . 0.9800 ?
C3 C4 . 1.519(4) ?
C3 H3A . 0.9800 ?
C4 C5 . 1.523(4) ?
C4 H4A . 0.9800 ?
C5 C6 . 1.503(4) ?
C5 H5 . 0.9800 ?
C6 H6A . 0.9700 ?
C6 H6B . 0.9700 ?
C7 C12 . 1.512(4) ?
C7 C8 . 1.518(4) ?
C8 C9 . 1.507(4) ?
C8 H8A . 0.9800 ?
C9 C10 . 1.528(4) ?
C9 H9 . 0.9800 ?
C10 C11 . 1.502(4) ?
C10 H10 . 0.9800 ?
C11 H11A . 0.9700 ?
C11 H11B . 0.9700 ?
C12 H12A . 0.9700 ?
C12 H12B . 0.9700 ?
C13 C14 . 1.498(5) ?
C14 H14A . 0.9600 ?
C14 H14B . 0.9600 ?
C14 H14C . 0.9600 ?

loop_
_geom_hbond_atom_site_label_D
_geom_hbond_atom_site_label_H
_geom_hbond_atom_site_label_A
_geom_hbond_site_symmetry_A
_geom_hbond_distance_DH
_geom_hbond_distance_HA
_geom_hbond_distance_DA
_geom_hbond_angle_DHA
O3 H3 O10 . 0.82 1.94 2.716(3) 157.9
O4 H4 O7 4_566 0.82 1.88 2.692(3) 172.3
O7 H7 O3 1_455 0.82 1.81 2.610(3) 164.8
O8 H8 O11 . 0.82 2.08 2.844(3) 155.8
O10 H10C O4 4_466 0.85 1.98 2.820(3) 170.8
O10 H10D O11 3_656 0.85 2.13 2.972(3) 171.4
O11 H11E O6 1_455 0.85 2.16 3.011(3) 175.9
O11 H11F O9 2_565 0.85 2.05 2.896(3) 175.6

loop_
_geom_torsion_atom_site_label_1
_geom_torsion_atom_site_label_2
_geom_torsion_atom_site_label_3
_geom_torsion_atom_site_label_4
_geom_torsion_site_symmetry_1
_geom_torsion_site_symmetry_2
_geom_torsion_site_symmetry_3
_geom_torsion_site_symmetry_4
_geom_torsion
_geom_torsion_publ_flag
C7 O2 C1 O1 . . . . 96.6(2) ?
C7 O2 C1 C2 . . . . -141.3(2) ?
C5 O1 C1 O2 . . . . 60.7(3) ?
C5 O1 C1 C2 . . . . -59.1(3) ?
O2 C1 C2 O3 . . . . 57.0(3) ?
O1 C1 C2 O3 . . . . 178.7(2) ?
O2 C1 C2 C3 . . . . -68.7(3) ?
O1 C1 C2 C3 . . . . 52.9(3) ?
O3 C2 C3 O4 . . . . 62.5(3) ?
C1 C2 C3 O4 . . . . -173.0(2) ?
O3 C2 C3 C4 . . . . -173.8(2) ?
C1 C2 C3 C4 . . . . -49.3(3) ?
O4 C3 C4 C5 . . . . 171.3(2) ?
C2 C3 C4 C5 . . . . 50.6(3) ?
O4 C3 C4 Cl1 . . . . 48.1(3) ?
C2 C3 C4 Cl1 . . . . -72.6(2) ?
C1 O1 C5 C6 . . . . -175.1(2) ?
C1 O1 C5 C4 . . . . 60.9(3) ?
C3 C4 C5 O1 . . . . -55.8(3) ?
Cl1 C4 C5 O1 . . . . 67.5(2) ?
C3 C4 C5 C6 . . . . -176.5(2) ?
Cl1 C4 C5 C6 . . . . -53.2(3) ?
C13 O5 C6 C5 . . . . 159.2(3) ?
O1 C5 C6 O5 . . . . 67.8(3) ?
C4 C5 C6 O5 . . . . -169.6(2) ?
C10 O6 C7 O2 . . . . -104.0(2) ?
C10 O6 C7 C12 . . . . 140.5(2) ?
C10 O6 C7 C8 . . . . 13.7(3) ?
C1 O2 C7 O6 . . . . -10.3(3) ?
C1 O2 C7 C12 . . . . 108.2(3) ?
C1 O2 C7 C8 . . . . -126.4(2) ?
O6 C7 C8 O7 . . . . -156.5(2) ?
O2 C7 C8 O7 . . . . -36.0(3) ?
C12 C7 C8 O7 . . . . 81.6(3) ?
O6 C7 C8 C9 . . . . -33.1(3) ?
O2 C7 C8 C9 . . . . 87.4(2) ?
C12 C7 C8 C9 . . . . -155.0(2) ?
O7 C8 C9 O8 . . . . -77.6(3) ?
C7 C8 C9 O8 . . . . 163.0(2) ?
O7 C8 C9 C10 . . . . 158.0(2) ?
C7 C8 C9 C10 . . . . 38.6(3) ?
C7 O6 C10 C11 . . . . 133.7(2) ?
C7 O6 C10 C9 . . . . 11.0(3) ?
O8 C9 C10 O6 . . . . -156.9(2) ?
C8 C9 C10 O6 . . . . -31.1(3) ?
O8 C9 C10 C11 . . . . 83.4(3) ?
C8 C9 C10 C11 . . . . -150.8(2) ?
O6 C10 C11 Cl3 . . . . 67.2(3) ?
C9 C10 C11 Cl3 . . . . -175.7(2) ?
O6 C7 C12 Cl2 . . . . -58.1(3) ?
O2 C7 C12 Cl2 . . . . -178.66(18) ?
C8 C7 C12 Cl2 . . . . 61.8(3) ?
C6 O5 C13 O9 . . . . -3.6(5) ?
C6 O5 C13 C14 . . . . 176.7(3) ?

loop_
_cod_related_entry_id
_cod_related_entry_database
_cod_related_entry_code
1 ChemSpider 30655987
